data_4515397
loop_
_publ_author_name
'Zhang, Tao'
'Hu, Yue-Qiao'
'Han, Tian'
'Zhai, Yuan-Qi'
'Zheng, Yan-Zhen'

_publ_section_title
;
 Redox-Active Cobalt(II/III) Metal-Organic Framework for Selective
 Oxidation of Cyclohexene.
;
_journal_issue 18
_journal_name_full 'ACS applied materials &amp; interfaces'
_journal_page_first 15786
_journal_page_last 15792
_journal_paper_doi 10.1021/acsami.7b19323
_journal_volume 10
_journal_year 2018
_chemical_formula_moiety '0.5(C84 H48 Co6 N12 O26)'
_chemical_formula_sum 'C42 H24 Co3 N6 O13'
_chemical_formula_weight 997.46
_space_group_crystal_system hexagonal
_space_group_IT_number 194
_space_group_name_Hall '-P 6c 2c'
_space_group_name_H-M_alt 'P 63/m m c'
_atom_sites_solution_hydrogens geom
_atom_sites_solution_primary direct
_audit_creation_date 2018-01-31
_audit_creation_method
;
Olex2 1.2
(compiled 2017.08.10 svn.r3458 for OlexSys, GUI svn.r5381)
;
_cell_angle_alpha 90
_cell_angle_beta 90
_cell_angle_gamma 120
_cell_formula_units_Z 2
_cell_length_a 16.929(4)
_cell_length_b 16.929(4)
_cell_length_c 15.306(4)
_cell_measurement_reflns_used 7568
_cell_measurement_temperature 293(2)
_cell_measurement_theta_max 25.517
_cell_measurement_theta_min 2.405
_cell_volume 3798.9(16)
_computing_cell_refinement 'SAINT v8.27A (Bruker, 2012)'
_computing_data_reduction 'SAINT v8.27A (Bruker, 2012)'
_computing_molecular_graphics 'Olex2 (Dolomanov et al., 2009)'
_computing_publication_material 'Olex2 (Dolomanov et al., 2009)'
_computing_structure_refinement 'ShelXL (Sheldrick, 2015)'
_computing_structure_solution 'SIR2004 (Burla et al., 2007)'
_diffrn_ambient_temperature 293(2)
_diffrn_measured_fraction_theta_full 0.996
_diffrn_measured_fraction_theta_max 0.996
_diffrn_measurement_device_type 'CCD area detector'
_diffrn_measurement_method 'phi and omiga scans'
_diffrn_radiation_type MoK\a
_diffrn_radiation_wavelength 0.71073
_diffrn_reflns_av_R_equivalents 0.1061
_diffrn_reflns_av_unetI/netI 0.0341
_diffrn_reflns_Laue_measured_fraction_full 0.996
_diffrn_reflns_Laue_measured_fraction_max 0.996
_diffrn_reflns_limit_h_max 20
_diffrn_reflns_limit_h_min -18
_diffrn_reflns_limit_k_max 20
_diffrn_reflns_limit_k_min -20
_diffrn_reflns_limit_l_max 18
_diffrn_reflns_limit_l_min -18
_diffrn_reflns_number 29218
_diffrn_reflns_point_group_measured_fraction_full 0.996
_diffrn_reflns_point_group_measured_fraction_max 0.996
_diffrn_reflns_theta_full 24.998
_diffrn_reflns_theta_max 24.998
_diffrn_reflns_theta_min 1.389
_exptl_absorpt_coefficient_mu 0.688
_exptl_crystal_colour organge
_exptl_crystal_density_diffrn 0.872
_exptl_crystal_description block
_exptl_crystal_F_000 1006
_exptl_crystal_size_max 0.18
_exptl_crystal_size_mid 0.12
_exptl_crystal_size_min 0.1
_refine_diff_density_max 0.427
_refine_diff_density_min -0.330
_refine_diff_density_rms 0.046
_refine_ls_extinction_method none
_refine_ls_goodness_of_fit_ref 1.100
_refine_ls_hydrogen_treatment constr
_refine_ls_matrix_type full
_refine_ls_number_parameters 65
_refine_ls_number_reflns 1291
_refine_ls_number_restraints 68
_refine_ls_restrained_S_all 1.098
_refine_ls_R_factor_all 0.0386
_refine_ls_R_factor_gt 0.0299
_refine_ls_shift/su_max 0.000
_refine_ls_shift/su_mean 0.000
_refine_ls_structure_factor_coef Fsqd
_refine_ls_weighting_details 'w=1/[\s^2^(Fo^2^)+(0.0461P)^2^+1.3775P] where P=(Fo^2^+2Fc^2^)/3'
_refine_ls_weighting_scheme calc
_refine_ls_wR_factor_gt 0.0799
_refine_ls_wR_factor_ref 0.0855
_reflns_Friedel_coverage 0.000
_reflns_number_gt 1108
_reflns_number_total 1291
_reflns_threshold_expression 'I > 2\s(I)'
_cod_data_source_file am7b19323_si_002.cif
_cod_data_source_block mo_zt_20151212_co_0m_sq
_cod_original_cell_volume 3799(2)
_cod_database_code 4515397
_shelx_shelxl_version_number 2014/7
_shelx_space_group_comment
;
The symmetry employed for this shelxl refinement is uniquely defined
by the following loop, which should always be used as a source of
symmetry information in preference to the above space-group names.
They are only intended as comments.
;
_shelx_estimated_absorpt_t_max 0.934
_shelx_estimated_absorpt_t_min 0.886
_olex2_refinement_description
;
1. Fixed Uiso
 At 1.2 times of:
  All C(H) groups
2. Rigid bond restraints
 C6, C7, C8, C9, C11, C12, C13, O3, O4, N5, N10
 with sigma for 1-2 distances of 0.02 and sigma for 1-3 distances of 0.02
3. Uiso/Uaniso restraints and constraints
C6 \\sim C7 \\sim C8 \\sim C9 \\sim C11 \\sim C12 \\sim C13 \\sim O3 \\sim O4
\\sim N5 \\sim N10: within 2A with sigma of 0.02 and sigma for terminal atoms
of 0.04
Uanis(O3) \\sim Ueq: with sigma of 0.01 and sigma for terminal atoms of 0.02
4.a Aromatic/amide H refined with riding coordinates:
 C8(H8), C12(H12), C13(H13)
;
_platon_squeeze_void_probe_radius 1.20
_olex2_submission_special_instructions 'No special instructions were received'

loop_
_space_group_symop_operation_xyz
'x, y, z'
'x-y, x, z+1/2'
'-y, x-y, z'
'-x, -y, z+1/2'
'-x+y, -x, z'
'y, -x+y, z+1/2'
'x-y, -y, -z'
'-x, -x+y, -z'
'y, x, -z'
'-y, -x, -z+1/2'
'-x+y, y, -z+1/2'
'x, x-y, -z+1/2'
'-x, -y, -z'
'-x+y, -x, -z-1/2'
'y, -x+y, -z'
'x, y, -z-1/2'
'x-y, x, -z'
'-y, x-y, -z-1/2'
'-x+y, y, z'
'x, x-y, z'
'-y, -x, z'
'y, x, z-1/2'
'x-y, -y, z-1/2'
'-x, -x+y, z-1/2'

loop_
_atom_site_label
_atom_site_type_symbol
_atom_site_fract_x
_atom_site_fract_y
_atom_site_fract_z
_atom_site_U_iso_or_equiv
_atom_site_adp_type
_atom_site_occupancy
_atom_site_site_symmetry_order
_atom_site_calc_flag
_atom_site_refinement_flags_posn
_atom_site_refinement_flags_adp
_atom_site_refinement_flags_occupancy
Co1 Co 0.47148(3) 0.73574(2) 0.7500 0.01418(17) Uani 1 4 d S T P
O3 O 0.3333 0.6667 0.7500 0.0339(12) Uani 1 12 d S TU P
O4 O 0.47941(9) 0.82745(10) 0.84602(10) 0.0417(4) Uani 1 1 d . U .
N5 N 0.6197(2) 0.80983(10) 0.7500 0.0277(7) Uani 1 4 d S TU P
C6 C 0.42784(9) 0.85568(17) 0.87035(17) 0.0261(6) Uani 1 2 d S TU P
C7 C 0.46548(10) 0.93097(19) 0.93738(18) 0.0322(7) Uani 1 2 d S TU P
C8 C 0.76134(19) 0.95043(19) 0.7500 0.0522(10) Uani 1 2 d S TU P
H8 H 0.7915 1.0138 0.7500 0.063 Uiso 1 2 calc RS T P
C9 C 0.8101(3) 0.90503(13) 0.7500 0.0385(10) Uani 1 4 d S TU P
N10 N 0.95337(11) 0.9067(2) 0.7500 0.0466(11) Uani 1 4 d S TU P
C11 C 0.9112(3) 0.95560(13) 0.7500 0.0415(11) Uani 1 4 d S TU P
C12 C 0.55265(15) 0.96571(17) 0.96900(17) 0.0580(7) Uani 1 1 d . U .
H12 H 0.5890 0.9428 0.9484 0.070 Uiso 1 1 calc R . .
C13 C 0.66760(19) 0.90076(19) 0.7500 0.0456(9) Uani 1 2 d S TU P
H13 H 0.6358 0.9324 0.7500 0.055 Uiso 1 2 calc RS T P

loop_
_atom_site_aniso_label
_atom_site_aniso_U_11
_atom_site_aniso_U_22
_atom_site_aniso_U_33
_atom_site_aniso_U_23
_atom_site_aniso_U_13
_atom_site_aniso_U_12
Co1 0.0118(3) 0.0124(2) 0.0182(3) 0.000 0.000 0.00591(13)
O3 0.0103(12) 0.0103(12) 0.081(4) 0.000 0.000 0.0052(6)
O4 0.0292(8) 0.0472(9) 0.0527(10) -0.0352(7) -0.0140(7) 0.0221(7)
N5 0.0160(15) 0.0168(11) 0.050(2) 0.000 0.000 0.0080(8)
C6 0.0254(10) 0.0231(14) 0.0291(13) -0.0115(11) -0.0058(6) 0.0115(7)
C7 0.0284(10) 0.0326(15) 0.0370(15) -0.0211(13) -0.0105(6) 0.0163(8)
C8 0.0189(15) 0.0157(14) 0.121(3) 0.000 0.000 0.0075(12)
C9 0.0161(19) 0.0183(14) 0.080(3) 0.000 0.000 0.0081(10)
N10 0.0151(12) 0.0196(18) 0.107(3) 0.000 0.000 0.0098(9)
C11 0.017(2) 0.0175(14) 0.090(3) 0.000 0.000 0.0084(10)
C12 0.0374(13) 0.0739(17) 0.0770(17) -0.0577(14) -0.0259(13) 0.0385(13)
C13 0.0155(13) 0.0199(14) 0.104(3) 0.000 0.000 0.0106(12)

loop_
_atom_type_symbol
_atom_type_description
_atom_type_scat_dispersion_real
_atom_type_scat_dispersion_imag
_atom_type_scat_source
C C 0.0033 0.0016 'International Tables Vol C Tables 4.2.6.8 and 6.1.1.4'
H H 0.0000 0.0000 'International Tables Vol C Tables 4.2.6.8 and 6.1.1.4'
Co Co 0.3494 0.9721 'International Tables Vol C Tables 4.2.6.8 and 6.1.1.4'
N N 0.0061 0.0033 'International Tables Vol C Tables 4.2.6.8 and 6.1.1.4'
O O 0.0106 0.0060 'International Tables Vol C Tables 4.2.6.8 and 6.1.1.4'

loop_
_geom_angle_atom_site_label_1
_geom_angle_atom_site_label_2
_geom_angle_atom_site_label_3
_geom_angle
_geom_angle_site_symmetry_1
_geom_angle_site_symmetry_3
O3 Co1 O4 93.18(4) . 12_566
O3 Co1 O4 93.18(4) . 16_557
O3 Co1 O4 93.18(4) . 20_565
O3 Co1 O4 93.18(4) . .
O3 Co1 N5 180.0 . .
O4 Co1 O4 90.43(10) 20_565 .
O4 Co1 O4 173.64(8) 20_565 16_557
O4 Co1 O4 173.64(8) 12_566 .
O4 Co1 O4 90.44(10) 12_566 16_557
O4 Co1 O4 89.21(10) . 16_557
O4 Co1 O4 89.21(10) 12_566 20_565
O4 Co1 N5 86.82(4) 12_566 .
O4 Co1 N5 86.82(4) 20_565 .
O4 Co1 N5 86.82(4) . .
O4 Co1 N5 86.82(4) 16_557 .
Co1 O3 Co1 120.0 3_665 .
Co1 O3 Co1 120.0 3_665 14_567
Co1 O3 Co1 120.0 . 14_567
C6 O4 Co1 134.30(14) . .
C13 N5 Co1 121.80(16) . .
C13 N5 Co1 121.80(16) 20_565 .
C13 N5 C13 116.4(3) . 20_565
O4 C6 O4 126.8(2) . 19
O4 C6 C7 116.59(12) . .
O4 C6 C7 116.59(12) 19 .
C12 C7 C6 120.73(12) . .
C12 C7 C6 120.74(12) 19 .
C12 C7 C12 118.5(2) 19 .
C13 C8 C9 119.2(3) . .
C8 C9 C8 117.7(4) 20_565 .
C8 C9 C11 121.17(18) 20_565 .
C8 C9 C11 121.16(18) . .
C11 N10 C11 115.2(4) . 3_765
N10 C11 C9 117.58(19) . .
N10 C11 C9 117.58(19) 14_677 .
N10 C11 N10 124.8(4) . 14_677
C7 C12 C12 120.74(12) . 7_677
N5 C13 C8 123.8(3) . .

loop_
_geom_bond_atom_site_label_1
_geom_bond_atom_site_label_2
_geom_bond_distance
_geom_bond_site_symmetry_2
Co1 O3 2.0254(6) .
Co1 O4 2.0928(13) 20_565
Co1 O4 2.0928(13) 12_566
Co1 O4 2.0929(13) 16_557
Co1 O4 2.0928(13) .
Co1 N5 2.172(3) .
O3 Co1 2.0255(6) 3_665
O3 Co1 2.0255(6) 14_567
O4 C6 1.2436(17) .
N5 C13 1.334(3) .
N5 C13 1.334(3) 20_565
C6 O4 1.2436(17) 19
C6 C7 1.507(3) .
C7 C12 1.375(2) 19
C7 C12 1.375(2) .
C8 C9 1.380(4) .
C8 C13 1.375(4) .
C9 C8 1.380(4) 20_565
C9 C11 1.483(5) .
N10 C11 1.336(2) .
N10 C11 1.336(2) 3_765
C11 N10 1.336(2) 14_677
C12 C12 1.383(4) 7_677

loop_
_platon_squeeze_void_nr
_platon_squeeze_void_average_x
_platon_squeeze_void_average_y
_platon_squeeze_void_average_z
_platon_squeeze_void_volume
_platon_squeeze_void_count_electrons
_platon_squeeze_void_content
1 -0.006 -0.006 -0.009 2239 577 ' '
